data_7220390
loop_
_publ_author_name
'Yin, Wen-Xia'
'Liu, Yi-Ting'
'Ding, Yu-Jia'
'Lin, Qiang'
'Lin, Xiao-Ming'
'Wu, Chun-Lei'
'Yao, Xiang-Dong'
'Cai, Yue-Peng'

_publ_section_title
;
 Construction of variable dimensional cadmium(ii) coordination polymers
 from pyridine-2,3-dicarboxylic acid
;
_journal_issue 19
_journal_name_full CrystEngComm
_journal_page_first 3619
_journal_paper_doi 10.1039/C5CE00378D
_journal_volume 17
_journal_year 2015
_chemical_formula_sum 'C27 H29 Cd2 N7 O15'
_chemical_formula_weight 916.37
_chemical_name_systematic
; 
 ? 
;
_space_group_IT_number 14
_symmetry_cell_setting monoclinic
_symmetry_space_group_name_Hall '-P 2ybc'
_symmetry_space_group_name_H-M 'P 1 21/c 1'
_atom_sites_solution_hydrogens geom
_atom_sites_solution_primary direct
_atom_sites_solution_secondary difmap
_audit_creation_method SHELXL-97
_audit_update_record
;
2014-02-18 deposited with the CCDC.
2015-03-26 downloaded from the CCDC.
;
_cell_angle_alpha 90.00
_cell_angle_beta 109.7250(10)
_cell_angle_gamma 90.00
_cell_formula_units_Z 4
_cell_length_a 15.5653(18)
_cell_length_b 15.3856(18)
_cell_length_c 14.8364(17)
_cell_measurement_reflns_used 2810
_cell_measurement_temperature 296(2)
_cell_measurement_theta_max 22.61
_cell_measurement_theta_min 2.65
_cell_volume 3344.6(7)
_computing_structure_refinement 'SHELXL-97 (Sheldrick, 2008)'
_computing_structure_solution 'SHELXS-97 (Sheldrick, 2008)'
_diffrn_ambient_temperature 296(2)
_diffrn_measured_fraction_theta_full 0.996
_diffrn_measured_fraction_theta_max 0.996
_diffrn_measurement_device_type 'Bruker APEX-II CCD'
_diffrn_measurement_method '\f and \w scans'
_diffrn_radiation_monochromator graphite
_diffrn_radiation_source 'fine-focus sealed tube'
_diffrn_radiation_type MoK\a
_diffrn_radiation_wavelength 0.71073
_diffrn_reflns_av_R_equivalents 0.0446
_diffrn_reflns_av_sigmaI/netI 0.0513
_diffrn_reflns_limit_h_max 17
_diffrn_reflns_limit_h_min -17
_diffrn_reflns_limit_k_max 17
_diffrn_reflns_limit_k_min -9
_diffrn_reflns_limit_l_max 16
_diffrn_reflns_limit_l_min -16
_diffrn_reflns_number 14198
_diffrn_reflns_theta_full 23.22
_diffrn_reflns_theta_max 23.22
_diffrn_reflns_theta_min 1.39
_exptl_absorpt_coefficient_mu 1.353
_exptl_absorpt_correction_type none
_exptl_crystal_colour yellow
_exptl_crystal_density_diffrn 1.820
_exptl_crystal_density_method 'not measured'
_exptl_crystal_description block
_exptl_crystal_F_000 1824
_exptl_crystal_size_max 0.2
_exptl_crystal_size_mid 0.1
_exptl_crystal_size_min 0.1
_refine_diff_density_max 1.086
_refine_diff_density_min -6.952
_refine_diff_density_rms 0.169
_refine_ls_extinction_method none
_refine_ls_goodness_of_fit_ref 0.980
_refine_ls_hydrogen_treatment mixed
_refine_ls_matrix_type full
_refine_ls_number_parameters 477
_refine_ls_number_reflns 4767
_refine_ls_number_restraints 1476
_refine_ls_restrained_S_all 1.541
_refine_ls_R_factor_all 0.0846
_refine_ls_R_factor_gt 0.0664
_refine_ls_shift/su_max 0.000
_refine_ls_shift/su_mean 0.000
_refine_ls_structure_factor_coef Fsqd
_refine_ls_weighting_details 'calc w=1/[\s^2^(Fo^2^)+(0.1209P)^2^+39.4230P] where P=(Fo^2^+2Fc^2^)/3'
_refine_ls_weighting_scheme calc
_refine_ls_wR_factor_gt 0.1844
_refine_ls_wR_factor_ref 0.2030
_reflns_number_gt 3687
_reflns_number_total 4767
_reflns_threshold_expression >2sigma(I)
_cod_data_source_file c5ce00378d2.cif
_cod_data_source_block compd3
_cod_depositor_comments 'Adding full bibliography for 7220388--7220391.cif.'
_cod_original_sg_symbol_H-M P21/c
_cod_database_code 7220390

loop_
_symmetry_equiv_pos_as_xyz
'x, y, z'
'-x, y+1/2, -z+1/2'
'-x, -y, -z'
'x, -y-1/2, z-1/2'

loop_
_atom_site_label
_atom_site_type_symbol
_atom_site_fract_x
_atom_site_fract_y
_atom_site_fract_z
_atom_site_U_iso_or_equiv
_atom_site_adp_type
_atom_site_occupancy
_atom_site_symmetry_multiplicity
_atom_site_calc_flag
_atom_site_refinement_flags
Cd1 Cd 0.62229(8) 0.85035(8) 0.74346(8) 0.0334(5) Uani 1 1 d U
Cd2 Cd 0.82242(8) 0.67823(8) 0.76684(8) 0.0308(4) Uani 1 1 d U
N1 N 0.4714(9) 0.2545(9) 0.3518(10) 0.038(3) Uani 1 1 d U
N2 N 0.7279(9) 0.9431(9) 0.8465(9) 0.036(2) Uani 1 1 d U
N3 N 0.7393(9) 0.5756(9) 0.6615(9) 0.033(2) Uani 1 1 d U
N4 N 0.8194(8) 0.5952(9) 0.9042(8) 0.030(2) Uani 1 1 d U
N5 N 1.0659(9) 1.2286(9) 1.1379(10) 0.038(3) Uani 1 1 d U
N6 N 0.3031(19) 0.837(2) 0.668(2) 0.117(7) Uani 1 1 d U
N7 N 0.9865(11) 0.6216(12) 0.7302(11) 0.053(3) Uani 1 1 d U
C1 C 0.4856(12) 0.3306(11) 0.3181(12) 0.038(3) Uani 1 1 d U
H1 H 0.4573 0.3418 0.2532 0.046 Uiso 1 1 calc R
C2 C 0.5406(11) 0.3944(11) 0.3748(11) 0.037(3) Uani 1 1 d U
H2 H 0.5478 0.4473 0.3480 0.045 Uiso 1 1 calc R
C3 C 0.5849(11) 0.3792(11) 0.4718(12) 0.035(3) Uani 1 1 d U
C4 C 0.5715(12) 0.2986(12) 0.5049(12) 0.042(3) Uani 1 1 d U
H4 H 0.6011 0.2842 0.5687 0.050 Uiso 1 1 calc R
C5 C 0.5145(12) 0.2389(12) 0.4443(12) 0.043(3) Uani 1 1 d U
H5 H 0.5058 0.1854 0.4691 0.052 Uiso 1 1 calc R
C6 C 0.7910(11) 0.9175(11) 0.9279(12) 0.040(3) Uani 1 1 d U
H6 H 0.7910 0.8596 0.9458 0.048 Uiso 1 1 calc R
C7 C 0.8559(11) 0.9718(12) 0.9869(12) 0.040(3) Uani 1 1 d U
H7 H 0.8994 0.9498 1.0418 0.048 Uiso 1 1 calc R
C8 C 0.8569(11) 1.0590(11) 0.9648(12) 0.035(3) Uani 1 1 d U
C9 C 0.7902(11) 1.0868(12) 0.8809(12) 0.043(3) Uani 1 1 d U
H9 H 0.7871 1.1449 0.8632 0.052 Uiso 1 1 calc R
C10 C 0.7287(12) 1.0280(12) 0.8242(13) 0.044(3) Uani 1 1 d U
H10 H 0.6856 1.0479 0.7678 0.053 Uiso 1 1 calc R
C11 C 1.0249(12) 1.2420(13) 1.0438(12) 0.044(3) Uani 1 1 d U
H11 H 1.0435 1.2892 1.0157 0.053 Uiso 1 1 calc R
C12 C 0.9565(12) 1.1892(12) 0.9867(12) 0.044(3) Uani 1 1 d U
H12 H 0.9301 1.2014 0.9218 0.053 Uiso 1 1 calc R
C13 C 0.9273(11) 1.1188(11) 1.0253(12) 0.036(3) Uani 1 1 d U
C14 C 0.9690(12) 1.1054(13) 1.1233(12) 0.046(3) Uani 1 1 d U
H14 H 0.9512 1.0591 1.1532 0.056 Uiso 1 1 calc R
C15 C 1.0367(12) 1.1610(12) 1.1757(13) 0.045(3) Uani 1 1 d U
H15 H 1.0635 1.1509 1.2411 0.054 Uiso 1 1 calc R
C16 C 0.6721(11) 0.5966(11) 0.5806(11) 0.036(3) Uani 1 1 d U
H16 H 0.6589 0.6549 0.5662 0.043 Uiso 1 1 calc R
C17 C 0.6215(11) 0.5343(11) 0.5177(11) 0.035(3) Uani 1 1 d U
H17 H 0.5749 0.5512 0.4625 0.042 Uiso 1 1 calc R
C18 C 0.6399(11) 0.4467(11) 0.5366(11) 0.035(3) Uani 1 1 d U
C19 C 0.7117(12) 0.4259(11) 0.6190(12) 0.043(3) Uani 1 1 d U
H19 H 0.7282 0.3681 0.6334 0.051 Uiso 1 1 calc R
C20 C 0.7583(12) 0.4909(12) 0.6794(12) 0.043(3) Uani 1 1 d U
H20 H 0.8051 0.4755 0.7352 0.052 Uiso 1 1 calc R
C21 C 0.7040(10) 0.7024(11) 0.9049(11) 0.030(2) Uani 1 1 d U
C22 C 0.7711(10) 0.6309(10) 0.9550(10) 0.028(2) Uani 1 1 d U
C23 C 0.7784(10) 0.6033(10) 1.0466(11) 0.030(2) Uani 1 1 d U
C24 C 0.8342(12) 0.5321(12) 1.0827(12) 0.043(3) Uani 1 1 d U
H24 H 0.8401 0.5106 1.1430 0.051 Uiso 1 1 calc R
C25 C 0.8809(12) 0.4934(11) 1.0294(12) 0.041(3) Uani 1 1 d U
H25 H 0.9178 0.4452 1.0527 0.049 Uiso 1 1 calc R
C26 C 0.8719(11) 0.5274(11) 0.9413(11) 0.038(3) Uani 1 1 d U
H26 H 0.9042 0.5016 0.9059 0.045 Uiso 1 1 calc R
C27 C 0.7325(11) 0.6456(11) 1.1107(11) 0.034(3) Uani 1 1 d U
O1 O 0.7124(7) 0.7342(7) 0.8284(7) 0.034(2) Uani 1 1 d U
O2 O 0.6458(8) 0.7236(9) 0.9397(8) 0.048(3) Uani 1 1 d U
O3 O 0.5263(10) 0.8430(11) 0.8335(11) 0.065(3) Uani 1 1 d U
H3A H 0.5065 0.7868 0.8405 0.097 Uiso 1 1 d R
H3B H 0.4731 0.8749 0.8067 0.097 Uiso 1 1 d R
O4 O 0.5116(10) 0.9621(10) 0.6784(10) 0.065(4) Uani 1 1 d U
H4A H 0.5365 1.0142 0.6930 0.098 Uiso 1 1 d R
H4B H 0.4661 0.9585 0.7013 0.098 Uiso 1 1 d R
O5 O 0.6688(9) 0.6022(9) 1.1228(9) 0.050(2) Uani 1 1 d U
O6 O 0.7646(9) 0.7139(9) 1.1515(9) 0.055(3) Uani 1 1 d U
O7 O 0.9384(10) 0.6802(10) 0.6791(10) 0.059(3) Uani 1 1 d U
O8 O 0.9564(9) 0.5821(10) 0.7864(9) 0.058(3) Uani 1 1 d U
O12 O 0.3397(19) 0.908(2) 0.651(3) 0.185(7) Uani 1 1 d U
O10 O 0.2254(16) 0.818(2) 0.626(3) 0.194(8) Uani 1 1 d U
O11 O 0.3517(15) 0.7885(18) 0.7343(17) 0.125(6) Uani 1 1 d U
O1W O 0.597(4) 0.449(4) 0.043(4) 0.340(16) Uani 1 1 d GU
H1WA H 0.6134 0.4118 0.0099 0.509 Uiso 1 1 d G
H1B H 0.6401 0.4854 0.0667 0.509 Uiso 1 1 d G
O9 O 1.0606(12) 0.6019(16) 0.7246(15) 0.112(5) Uani 1 1 d U
O2W O 0.764(6) 0.185(5) 0.607(10) 0.466(10) Uani 1 1 d U
H2WB H 0.7476 0.2317 0.6278 0.6(10) Uani 1 1 d R
H2WA H 0.7797 0.1981 0.5592 0.6(9) Uani 1 1 d R
O3W O 0.9215(9) 0.3476(8) 0.8237(9) 0.050(3) Uani 1 1 d U
H3WB H 0.8975 0.3881 0.8461 0.060 Uiso 1 1 d R
H3WA H 0.9793 0.3448 0.8408 0.060 Uiso 1 1 d R

loop_
_atom_site_aniso_label
_atom_site_aniso_U_11
_atom_site_aniso_U_22
_atom_site_aniso_U_33
_atom_site_aniso_U_23
_atom_site_aniso_U_13
_atom_site_aniso_U_12
Cd1 0.0331(7) 0.0345(8) 0.0295(7) -0.0071(5) 0.0065(5) -0.0080(5)
Cd2 0.0327(7) 0.0323(8) 0.0234(7) -0.0042(5) 0.0043(5) -0.0070(5)
N1 0.038(5) 0.037(5) 0.033(5) -0.007(5) 0.006(4) -0.010(5)
N2 0.032(5) 0.038(5) 0.035(5) -0.008(4) 0.007(4) -0.007(4)
N3 0.042(4) 0.029(4) 0.024(4) -0.005(4) 0.006(4) -0.003(4)
N4 0.031(4) 0.034(4) 0.022(4) -0.001(4) 0.006(3) -0.001(4)
N5 0.038(5) 0.041(6) 0.033(5) -0.012(5) 0.010(4) -0.014(5)
N6 0.079(10) 0.120(11) 0.133(11) 0.000(10) 0.011(9) 0.015(9)
N7 0.049(6) 0.071(6) 0.042(6) 0.005(6) 0.019(5) 0.007(6)
C1 0.038(5) 0.042(6) 0.028(5) -0.004(5) 0.004(5) -0.011(5)
C2 0.037(5) 0.036(5) 0.034(5) -0.002(5) 0.006(4) -0.011(5)
C3 0.031(5) 0.037(5) 0.035(5) -0.006(4) 0.006(4) -0.003(4)
C4 0.049(5) 0.040(5) 0.029(5) -0.003(5) 0.002(4) -0.006(5)
C5 0.052(6) 0.029(6) 0.041(5) -0.001(5) 0.005(5) -0.007(5)
C6 0.042(5) 0.030(5) 0.042(5) -0.006(4) 0.006(4) -0.012(4)
C7 0.033(5) 0.048(5) 0.032(5) -0.003(5) 0.000(4) -0.005(5)
C8 0.032(5) 0.033(5) 0.039(5) -0.011(4) 0.012(4) -0.011(4)
C9 0.041(5) 0.041(5) 0.042(5) -0.001(5) 0.005(4) -0.011(5)
C10 0.036(5) 0.051(5) 0.037(5) -0.005(5) 0.002(5) -0.003(5)
C11 0.054(6) 0.047(6) 0.032(5) -0.006(5) 0.016(5) -0.021(5)
C12 0.047(5) 0.051(5) 0.028(5) -0.010(5) 0.004(5) -0.017(5)
C13 0.032(5) 0.039(5) 0.035(5) -0.004(4) 0.008(4) -0.009(4)
C14 0.049(5) 0.046(5) 0.040(5) -0.005(5) 0.010(5) -0.017(5)
C15 0.043(6) 0.055(6) 0.032(5) -0.001(5) 0.005(5) -0.016(5)
C16 0.039(5) 0.030(5) 0.035(5) -0.001(5) 0.008(4) -0.003(5)
C17 0.032(5) 0.038(5) 0.028(5) -0.001(5) 0.002(4) -0.004(5)
C18 0.040(5) 0.037(5) 0.024(4) -0.005(4) 0.007(4) -0.004(4)
C19 0.051(5) 0.027(5) 0.040(5) -0.004(5) 0.002(5) -0.002(5)
C20 0.044(5) 0.045(5) 0.026(4) -0.001(4) -0.008(4) -0.004(4)
C21 0.027(4) 0.034(4) 0.024(4) -0.003(4) 0.001(4) -0.006(4)
C22 0.028(4) 0.030(4) 0.021(4) 0.002(4) 0.001(4) -0.005(4)
C23 0.032(4) 0.029(5) 0.026(4) 0.001(4) 0.005(4) -0.002(4)
C24 0.045(5) 0.049(5) 0.033(5) 0.007(5) 0.011(4) 0.010(5)
C25 0.043(5) 0.032(5) 0.045(5) 0.008(5) 0.012(5) 0.012(5)
C26 0.037(4) 0.042(5) 0.034(4) -0.003(4) 0.012(4) 0.006(4)
C27 0.036(5) 0.038(5) 0.022(5) 0.008(5) 0.001(4) 0.015(5)
O1 0.038(4) 0.036(4) 0.024(4) 0.005(4) 0.005(3) -0.001(4)
O2 0.045(5) 0.060(6) 0.041(5) 0.010(5) 0.017(5) 0.021(5)
O3 0.065(7) 0.073(7) 0.067(7) -0.016(6) 0.034(6) -0.012(6)
O4 0.062(7) 0.060(7) 0.069(7) 0.001(6) 0.016(6) 0.013(6)
O5 0.062(5) 0.049(5) 0.050(5) 0.005(4) 0.033(4) 0.004(4)
O6 0.064(5) 0.047(5) 0.043(5) -0.018(4) 0.004(4) 0.002(5)
O7 0.067(6) 0.066(6) 0.045(5) 0.009(5) 0.020(5) 0.017(5)
O8 0.049(4) 0.079(5) 0.052(5) 0.014(4) 0.025(4) 0.001(4)
O12 0.118(10) 0.160(11) 0.269(12) 0.078(10) 0.055(9) 0.005(10)
O10 0.070(10) 0.158(12) 0.274(13) 0.054(11) -0.048(10) -0.036(10)
O11 0.095(9) 0.155(11) 0.111(10) -0.013(9) 0.017(8) 0.019(9)
O1W 0.48(2) 0.307(19) 0.29(2) -0.211(14) 0.213(15) -0.279(15)
O9 0.076(8) 0.162(11) 0.123(10) 0.072(9) 0.068(8) 0.056(8)
O2W 0.412(14) 0.267(13) 0.585(14) 0.031(12) -0.007(11) 0.183(12)
H2WB 0.6(19) 1(2) 0.6(17) 0.0(14) 0.2(13) 0.0(15)
H2WA 0.6(18) 0.6(17) 0.6(17) 0.0(15) 0.2(14) 0.0(13)
O3W 0.050(6) 0.050(6) 0.050(6) 0.000(5) 0.017(5) 0.000(5)

loop_
_atom_type_symbol
_atom_type_description
_atom_type_scat_dispersion_real
_atom_type_scat_dispersion_imag
_atom_type_scat_source
C C 0.0033 0.0016 'International Tables Vol C Tables 4.2.6.8 and 6.1.1.4'
H H 0.0000 0.0000 'International Tables Vol C Tables 4.2.6.8 and 6.1.1.4'
N N 0.0061 0.0033 'International Tables Vol C Tables 4.2.6.8 and 6.1.1.4'
O O 0.0106 0.0060 'International Tables Vol C Tables 4.2.6.8 and 6.1.1.4'
Cd Cd -0.8075 1.2024 'International Tables Vol C Tables 4.2.6.8 and 6.1.1.4'

loop_
_geom_angle_atom_site_label_1
_geom_angle_atom_site_label_2
_geom_angle_atom_site_label_3
_geom_angle
_geom_angle_site_symmetry_1
_geom_angle_site_symmetry_3
O5 Cd1 N1 92.6(5) 4_575 3_666
O5 Cd1 O3 155.6(6) 4_575 .
N1 Cd1 O3 85.5(5) 3_666 .
O5 Cd1 N2 88.7(5) 4_575 .
N1 Cd1 N2 173.6(5) 3_666 .
O3 Cd1 N2 95.8(5) . .
O5 Cd1 O1 112.1(4) 4_575 .
N1 Cd1 O1 86.4(5) 3_666 .
O3 Cd1 O1 92.2(5) . .
N2 Cd1 O1 87.3(4) . .
O5 Cd1 O4 80.1(5) 4_575 .
N1 Cd1 O4 92.0(5) 3_666 .
O3 Cd1 O4 75.6(6) . .
N2 Cd1 O4 94.4(5) . .
O1 Cd1 O4 167.7(5) . .
N3 Cd2 N5 166.7(5) . 3_777
N3 Cd2 O6 90.0(5) . 4_575
N5 Cd2 O6 91.8(5) 3_777 4_575
N3 Cd2 O1 101.5(4) . .
N5 Cd2 O1 91.7(4) 3_777 .
O6 Cd2 O1 82.8(4) 4_575 .
N3 Cd2 N4 92.5(4) . .
N5 Cd2 N4 92.1(5) 3_777 .
O6 Cd2 N4 151.7(5) 4_575 .
O1 Cd2 N4 69.1(4) . .
N3 Cd2 O8 85.9(5) . .
N5 Cd2 O8 82.6(5) 3_777 .
O6 Cd2 O8 127.4(5) 4_575 .
O1 Cd2 O8 149.3(4) . .
N4 Cd2 O8 80.9(4) . .
N3 Cd2 O7 89.6(5) . .
N5 Cd2 O7 78.0(5) 3_777 .
O6 Cd2 O7 77.4(5) 4_575 .
O1 Cd2 O7 157.2(4) . .
N4 Cd2 O7 130.8(4) . .
O8 Cd2 O7 50.2(4) . .
C1 N1 C5 117.4(14) . .
C1 N1 Cd1 122.6(11) . 3_666
C5 N1 Cd1 120.0(11) . 3_666
C6 N2 C10 116.3(14) . .
C6 N2 Cd1 123.8(11) . .
C10 N2 Cd1 119.8(11) . .
C16 N3 C20 117.7(14) . .
C16 N3 Cd2 122.5(11) . .
C20 N3 Cd2 119.9(10) . .
C26 N4 C22 118.1(13) . .
C26 N4 Cd2 125.5(10) . .
C22 N4 Cd2 115.4(10) . .
C15 N5 C11 116.7(14) . .
C15 N5 Cd2 121.0(11) . 3_777
C11 N5 Cd2 122.2(11) . 3_777
O10 N6 O11 119(3) . .
O10 N6 O12 123(3) . .
O11 N6 O12 118(3) . .
O9 N7 O8 120.1(18) . .
O9 N7 O7 121.6(17) . .
O8 N7 O7 118.3(16) . .
N1 C1 C2 123.1(16) . .
C1 C2 C3 120.0(16) . .
C4 C3 C2 116.0(15) . .
C4 C3 C18 121.8(15) . .
C2 C3 C18 122.2(16) . .
C3 C4 C5 120.7(16) . .
N1 C5 C4 122.8(17) . .
N2 C6 C7 123.8(17) . .
C6 C7 C8 120.2(16) . .
C7 C8 C9 116.4(15) . .
C7 C8 C13 121.6(16) . .
C9 C8 C13 121.9(16) . .
C10 C9 C8 120.0(17) . .
N2 C10 C9 123.2(17) . .
N5 C11 C12 123.1(17) . .
C13 C12 C11 120.3(16) . .
C12 C13 C14 116.6(15) . .
C12 C13 C8 121.3(15) . .
C14 C13 C8 122.1(16) . .
C15 C14 C13 119.8(17) . .
N5 C15 C14 123.5(17) . .
N3 C16 C17 122.2(16) . .
C16 C17 C18 120.4(15) . .
C17 C18 C19 116.9(15) . .
C17 C18 C3 121.1(15) . .
C19 C18 C3 121.9(16) . .
C20 C19 C18 119.8(16) . .
N3 C20 C19 123.0(15) . .
O2 C21 O1 125.5(15) . .
O2 C21 C22 117.8(14) . .
O1 C21 C22 116.7(14) . .
N4 C22 C23 122.9(14) . .
N4 C22 C21 116.1(13) . .
C23 C22 C21 120.9(14) . .
C24 C23 C22 116.9(15) . .
C24 C23 C27 117.6(14) . .
C22 C23 C27 125.5(14) . .
C25 C24 C23 120.3(16) . .
C26 C25 C24 118.5(16) . .
N4 C26 C25 123.2(15) . .
O6 C27 O5 126.3(16) . .
O6 C27 C23 118.4(16) . .
O5 C27 C23 115.0(15) . .
C21 O1 Cd1 122.9(10) . .
C21 O1 Cd2 120.5(10) . .
Cd1 O1 Cd2 116.6(4) . .
C27 O5 Cd1 114.8(11) . 4_576
C27 O6 Cd2 163.5(12) . 4_576
N7 O7 Cd2 93.7(10) . .
N7 O8 Cd2 97.0(11) . .

loop_
_geom_bond_atom_site_label_1
_geom_bond_atom_site_label_2
_geom_bond_distance
_geom_bond_site_symmetry_2
Cd1 O5 2.266(12) 4_575
Cd1 N1 2.310(13) 3_666
Cd1 O3 2.318(14) .
Cd1 N2 2.320(13) .
Cd1 O1 2.357(11) .
Cd1 O4 2.395(14) .
Cd2 N3 2.290(13) .
Cd2 N5 2.327(13) 3_777
Cd2 O6 2.336(12) 4_575
Cd2 O1 2.359(11) .
Cd2 N4 2.420(12) .
Cd2 O8 2.492(14) .
Cd2 O7 2.558(14) .
N1 C1 1.32(2) .
N1 C5 1.33(2) .
N1 Cd1 2.310(13) 3_666
N2 C6 1.33(2) .
N2 C10 1.35(2) .
N3 C16 1.34(2) .
N3 C20 1.34(2) .
N4 C26 1.33(2) .
N4 C22 1.35(2) .
N5 C15 1.33(2) .
N5 C11 1.34(2) .
N5 Cd2 2.327(13) 3_777
N6 O10 1.20(3) .
N6 O11 1.27(3) .
N6 O12 1.29(4) .
N7 O9 1.22(2) .
N7 O8 1.25(2) .
N7 O7 1.25(2) .
C1 C2 1.38(2) .
C2 C3 1.39(2) .
C3 C4 1.38(2) .
C3 C18 1.48(2) .
C4 C5 1.38(2) .
C6 C7 1.37(2) .
C7 C8 1.38(2) .
C8 C9 1.39(2) .
C8 C13 1.48(2) .
C9 C10 1.38(2) .
C11 C12 1.38(2) .
C12 C13 1.37(2) .
C13 C14 1.39(2) .
C14 C15 1.38(2) .
C16 C17 1.38(2) .
C17 C18 1.39(2) .
C18 C19 1.39(2) .
C19 C20 1.38(2) .
C21 O2 1.229(19) .
C21 O1 1.282(19) .
C21 C22 1.53(2) .
C22 C23 1.39(2) .
C23 C24 1.39(2) .
C23 C27 1.52(2) .
C24 C25 1.38(2) .
C25 C26 1.37(2) .
C27 O6 1.23(2) .
C27 O5 1.26(2) .
O5 Cd1 2.266(12) 4_576
O6 Cd2 2.336(12) 4_576
